data_4115425
loop_
_publ_author_name
'Tadashi Yamaguchi'
'Fumie Yamazaki'
'Tasuku Ito'

_publ_contact_author_address
;
Department of Chemistry, Graduate School of Science,
Tohoku University,Sendai  980-8578, JAPAN
;
_publ_contact_author_email ' yamaguchi@agnus.chem.tohoku.ac.jp '
_publ_contact_author_fax ' +81 22 217 6548 '
_publ_contact_author_name ' Tadashi YAMAGUCHI '
_publ_contact_author_phone ' +81 22 217 6544 '
_publ_section_title
;
 A Helical Metal-Metal Bonded Chain via the Pt\\rightarrowAg Dative Bond
;
_journal_name_full 'Journal of the American Chemical Society'
_journal_page_first 743
_journal_page_last 744
_journal_paper_doi 10.1021/ja002906a
_journal_volume 123
_journal_year 2001
_chemical_formula_sum 'C53 H50 Ag2 Cl2 N4 O11 Pt2'
_chemical_formula_weight 1595.79
_space_group_IT_number 169
_symmetry_cell_setting hexagonal
_symmetry_space_group_name_Hall 'P 61'
_symmetry_space_group_name_H-M 'P 61'
_atom_sites_solution_hydrogens geom
_atom_sites_solution_primary direct
_atom_sites_solution_secondary difmap
_audit_creation_method SHELXL-97
_cell_angle_alpha 90.00
_cell_angle_beta 90.00
_cell_angle_gamma 120.00
_cell_formula_units_Z 6
_cell_length_a 14.8050(6)
_cell_length_b 14.8050(6)
_cell_length_c 41.608(2)
_cell_measurement_temperature 203(2)
_cell_volume 7898.1(6)
_computing_cell_refinement 'Bruker SMART'
_computing_data_collection 'Bruker SMART'
_computing_data_reduction 'Bruker SHELXTL'
_computing_molecular_graphics ORTEP
_computing_publication_material 'Bruker SHELXTL'
_computing_structure_refinement 'SHELXL-97 (Sheldrick, 1997)'
_computing_structure_solution 'DIRDIF PATTY'
_diffrn_ambient_temperature 203(2)
_diffrn_measured_fraction_theta_full 0.991
_diffrn_measured_fraction_theta_max 0.991
_diffrn_measurement_device_type 'CCD area detector'
_diffrn_measurement_method 'phi and omega scans'
_diffrn_radiation_monochromator graphite
_diffrn_radiation_source 'fine-focus sealed tube'
_diffrn_radiation_type MoK\a
_diffrn_radiation_wavelength 0.71069
_diffrn_reflns_av_R_equivalents 0.0442
_diffrn_reflns_av_sigmaI/netI 0.0577
_diffrn_reflns_limit_h_max 13
_diffrn_reflns_limit_h_min -19
_diffrn_reflns_limit_k_max 15
_diffrn_reflns_limit_k_min -17
_diffrn_reflns_limit_l_max 53
_diffrn_reflns_limit_l_min -52
_diffrn_reflns_number 40720
_diffrn_reflns_theta_full 27.58
_diffrn_reflns_theta_max 27.58
_diffrn_reflns_theta_min 1.59
_exptl_absorpt_coefficient_mu 6.195
_exptl_absorpt_correction_T_max 0.525878
_exptl_absorpt_correction_T_min 0.400611
_exptl_absorpt_correction_type empirical
_exptl_absorpt_process_details '(SADABS; Sheldrick, 1996)'
_exptl_crystal_colour yellow
_exptl_crystal_density_diffrn 2.013
_exptl_crystal_description 'hexagonal prism'
_exptl_crystal_F_000 4608
_exptl_crystal_size_max 0.25
_exptl_crystal_size_mid 0.15
_exptl_crystal_size_min 0.15
_refine_diff_density_max 1.131
_refine_diff_density_min -0.993
_refine_diff_density_rms 0.116
_refine_ls_abs_structure_details 'Flack H D (1983), Acta Cryst. A39, 876-881'
_refine_ls_abs_structure_Flack 0.006(5)
_refine_ls_extinction_method none
_refine_ls_goodness_of_fit_ref 0.748
_refine_ls_hydrogen_treatment mixed
_refine_ls_matrix_type full
_refine_ls_number_parameters 667
_refine_ls_number_reflns 12042
_refine_ls_number_restraints 1
_refine_ls_restrained_S_all 0.748
_refine_ls_R_factor_all 0.0579
_refine_ls_R_factor_gt 0.0405
_refine_ls_shift/su_max 0.046
_refine_ls_shift/su_mean 0.005
_refine_ls_structure_factor_coef Fsqd
_refine_ls_weighting_details 'calc w=1/[\s^2^(Fo^2^)+(0.1000P)^2^+0.0000P] where P=(Fo^2^+2Fc^2^)/3'
_refine_ls_weighting_scheme calc
_refine_ls_wR_factor_gt 0.1035
_refine_ls_wR_factor_ref 0.1132
_reflns_number_gt 9611
_reflns_number_total 12042
_reflns_threshold_expression >2sigma(I)
_cod_data_source_file ja002906a_1.cif
_cod_data_source_block PtphAgClO4
_cod_database_code 4115425

loop_
_symmetry_equiv_pos_as_xyz
'x, y, z'
'-y, x-y, z+1/3'
'-x+y, -x, z+2/3'
'-x, -y, z+1/2'
'y, -x+y, z+5/6'
'x-y, x, z+1/6'

loop_
_atom_site_label
_atom_site_type_symbol
_atom_site_fract_x
_atom_site_fract_y
_atom_site_fract_z
_atom_site_U_iso_or_equiv
_atom_site_adp_type
_atom_site_occupancy
_atom_site_symmetry_multiplicity
_atom_site_calc_flag
Pt1 Pt 0.27977(3) 0.26688(3) 0.695394(8) 0.04449(10) Uani 1 1 d
Pt2 Pt 0.21541(3) 0.48199(3) 0.764827(9) 0.03765(9) Uani 1 1 d
Ag1 Ag 0.40060(7) 0.34564(8) 0.63937(2) 0.0576(2) Uani 1 1 d
Ag2 Ag 0.34859(6) 0.40789(6) 0.746792(19) 0.05128(19) Uani 1 1 d
Cl1 Cl 0.5625(2) 0.5262(2) 0.91800(7) 0.0622(7) Uani 1 1 d
Cl2 Cl -0.0720(3) -0.2380(5) 0.69251(11) 0.139(3) Uani 1 1 d
O1 O 0.5634(7) 0.5037(7) 0.6283(2) 0.071(2) Uani 1 1 d
O2 O 0.4861(7) 0.5775(7) 0.7598(2) 0.071(2) Uani 1 1 d
O3 O -0.3315(14) -0.1706(12) 0.6499(3) 0.135(5) Uani 1 1 d
O4 O 0.5958(17) 0.5192(15) 0.8853(4) 0.179(8) Uani 1 1 d
O5 O 0.5097(11) 0.4214(10) 0.9254(5) 0.147(6) Uani 1 1 d
O6 O 0.5032(15) 0.5672(13) 0.9158(4) 0.182(9) Uani 1 1 d
O7 O 0.6545(11) 0.5871(11) 0.9354(4) 0.137(5) Uani 1 1 d
O8 O 0.0296(12) -0.1856(16) 0.6940(5) 0.185(8) Uani 1 1 d
O9 O -0.098(2) -0.213(4) 0.7240(5) 0.31(2) Uani 1 1 d
O10 O -0.1259(13) -0.2225(16) 0.6671(3) 0.153(6) Uani 1 1 d
O11 O -0.119(3) -0.3310(14) 0.6981(12) 0.46(4) Uani 1 1 d
N1 N 0.2520(7) 0.1474(6) 0.72841(18) 0.0428(18) Uani 1 1 d
N2 N 0.1427(7) 0.1880(9) 0.6664(2) 0.057(3) Uani 1 1 d
N3 N 0.2158(7) 0.5799(6) 0.7278(2) 0.0453(18) Uani 1 1 d
N4 N 0.3066(6) 0.5941(6) 0.80041(19) 0.0422(18) Uani 1 1 d
C1 C 0.4267(8) 0.3266(8) 0.7149(2) 0.045(2) Uani 1 1 d
C2 C 0.5191(8) 0.4171(8) 0.7063(3) 0.050(2) Uani 1 1 d
H1 H 0.5154 0.4652 0.6915 0.050 Uiso 1 1 d
C3 C 0.6147(9) 0.4397(9) 0.7186(3) 0.059(3) Uani 1 1 d
H2 H 0.6776 0.5032 0.7125 0.059 Uiso 1 1 d
C4 C 0.6183(9) 0.3709(10) 0.7402(3) 0.066(3) Uani 1 1 d
H3 H 0.6857 0.3869 0.7485 0.066 Uiso 1 1 d
C5 C 0.5313(9) 0.2826(9) 0.7494(3) 0.059(3) Uani 1 1 d
H4 H 0.5358 0.2369 0.7654 0.059 Uiso 1 1 d
C6 C 0.4348(8) 0.2578(8) 0.7359(2) 0.042(2) Uani 1 1 d
C7 C 0.3392(8) 0.1595(7) 0.7435(2) 0.045(2) Uani 1 1 d
C8 C 0.3362(9) 0.0842(9) 0.7635(3) 0.058(3) Uani 1 1 d
H5 H 0.3994 0.0916 0.7719 0.058 Uiso 1 1 d
C9 C 0.2378(12) -0.0026(10) 0.7714(3) 0.068(3) Uani 1 1 d
H6 H 0.2335 -0.0576 0.7861 0.068 Uiso 1 1 d
C10 C 0.1502(10) -0.0106(9) 0.7571(3) 0.065(3) Uani 1 1 d
H7 H 0.0820 -0.0692 0.7619 0.065 Uiso 1 1 d
C11 C 0.1592(8) 0.0662(8) 0.7358(3) 0.047(2) Uani 1 1 d
H8 H 0.0977 0.0612 0.7264 0.047 Uiso 1 1 d
C12 C 0.2898(11) 0.3851(11) 0.6698(3) 0.065(3) Uani 1 1 d
C13 C 0.3587(12) 0.4941(12) 0.6744(3) 0.076(4) Uani 1 1 d
H9 H 0.4144 0.5169 0.6907 0.076 Uiso 1 1 d
C14 C 0.3517(14) 0.5700(14) 0.6580(4) 0.100(6) Uani 1 1 d
H10 H 0.4025 0.6433 0.6610 0.100 Uiso 1 1 d
C15 C 0.272(2) 0.542(2) 0.6363(5) 0.142(11) Uani 1 1 d
H11 H 0.2623 0.5937 0.6262 0.142 Uiso 1 1 d
C16 C 0.1973(17) 0.435(2) 0.6307(5) 0.124(9) Uani 1 1 d
H12 H 0.1423 0.4147 0.6149 0.124 Uiso 1 1 d
C17 C 0.2078(13) 0.3585(15) 0.6480(3) 0.080(5) Uani 1 1 d
C18 C 0.1330(12) 0.2505(17) 0.6462(3) 0.085(5) Uani 1 1 d
C19 C 0.0474(14) 0.203(2) 0.6231(4) 0.100(6) Uani 1 1 d
H13 H 0.0383 0.2491 0.6083 0.100 Uiso 1 1 d
C20 C -0.0195(15) 0.098(2) 0.6233(4) 0.125(9) Uani 1 1 d
H14 H -0.0806 0.0659 0.6097 0.125 Uiso 1 1 d
C21 C -0.0024(10) 0.0362(14) 0.6437(3) 0.086(5) Uani 1 1 d
H15 H -0.0465 -0.0420 0.6442 0.086 Uiso 1 1 d
C22 C 0.0836(10) 0.0898(13) 0.6642(3) 0.072(4) Uani 1 1 d
H16 H 0.1013 0.0484 0.6788 0.072 Uiso 1 1 d
C23 C 0.1003(7) 0.3748(7) 0.7368(2) 0.043(2) Uani 1 1 d
C24 C 0.0363(8) 0.2686(9) 0.7413(3) 0.056(3) Uani 1 1 d
H17 H 0.0487 0.2370 0.7597 0.056 Uiso 1 1 d
C25 C -0.0420(9) 0.2081(9) 0.7205(3) 0.059(3) Uani 1 1 d
H18 H -0.0837 0.1342 0.7245 0.059 Uiso 1 1 d
C26 C -0.0615(9) 0.2495(10) 0.6944(3) 0.064(3) Uani 1 1 d
H19 H -0.1142 0.2049 0.6794 0.064 Uiso 1 1 d
C27 C -0.0027(8) 0.3574(9) 0.6880(2) 0.053(3) Uani 1 1 d
H20 H -0.0164 0.3888 0.6696 0.053 Uiso 1 1 d
C28 C 0.0753(8) 0.4177(8) 0.7104(2) 0.044(2) Uani 1 1 d
C29 C 0.1387(8) 0.5327(8) 0.7059(3) 0.051(2) Uani 1 1 d
C30 C 0.1252(11) 0.5932(10) 0.6824(3) 0.070(4) Uani 1 1 d
H21 H 0.0667 0.5614 0.6682 0.070 Uiso 1 1 d
C31 C 0.1950(11) 0.6962(10) 0.6798(3) 0.071(4) Uani 1 1 d
H22 H 0.1853 0.7371 0.6639 0.071 Uiso 1 1 d
C32 C 0.2789(12) 0.7420(8) 0.7004(3) 0.076(4) Uani 1 1 d
H23 H 0.3323 0.8133 0.6978 0.076 Uiso 1 1 d
C33 C 0.2882(8) 0.6797(8) 0.7241(3) 0.052(3) Uani 1 1 d
H24 H 0.3456 0.7102 0.7387 0.052 Uiso 1 1 d
C34 C 0.2399(8) 0.3906(8) 0.7960(2) 0.047(2) Uani 1 1 d
C35 C 0.2156(8) 0.2854(7) 0.7932(2) 0.042(2) Uani 1 1 d
H25 H 0.1763 0.2450 0.7749 0.042 Uiso 1 1 d
C36 C 0.2473(10) 0.2399(9) 0.8159(3) 0.056(3) Uani 1 1 d
H26 H 0.2270 0.1678 0.8134 0.056 Uiso 1 1 d
C37 C 0.3075(9) 0.2945(10) 0.8420(3) 0.055(3) Uani 1 1 d
H27 H 0.3279 0.2610 0.8581 0.055 Uiso 1 1 d
C38 C 0.3383(8) 0.3965(9) 0.8449(3) 0.050(2) Uani 1 1 d
H28 H 0.3804 0.4363 0.8630 0.050 Uiso 1 1 d
C39 C 0.3073(7) 0.4476(7) 0.8225(2) 0.041(2) Uani 1 1 d
C40 C 0.3417(7) 0.5605(8) 0.8245(2) 0.045(2) Uani 1 1 d
C41 C 0.4027(9) 0.6265(9) 0.8480(3) 0.057(3) Uani 1 1 d
H29 H 0.4303 0.6008 0.8643 0.057 Uiso 1 1 d
C42 C 0.4261(11) 0.7264(10) 0.8489(3) 0.069(3) Uani 1 1 d
H30 H 0.4716 0.7730 0.8648 0.069 Uiso 1 1 d
C43 C 0.3797(10) 0.7596(8) 0.8258(3) 0.062(3) Uani 1 1 d
H31 H 0.3857 0.8275 0.8271 0.062 Uiso 1 1 d
C44 C 0.3243(9) 0.6919(8) 0.8015(3) 0.056(3) Uani 1 1 d
H32 H 0.2952 0.7146 0.7846 0.056 Uiso 1 1 d
C45 C 0.5935(9) 0.5743(10) 0.6092(3) 0.056(3) Uani 1 1 d
C46 C 0.7074(11) 0.6464(12) 0.6049(4) 0.078(4) Uani 1 1 d
H33 H 0.7406 0.6074 0.5977 0.078 Uiso 1 1 d
H34 H 0.7392 0.6802 0.6243 0.078 Uiso 1 1 d
H35 H 0.7192 0.6968 0.5887 0.078 Uiso 1 1 d
C47 C 0.5194(13) 0.5925(13) 0.5906(3) 0.079(4) Uani 1 1 d
H36 H 0.5543 0.6500 0.5760 0.079 Uiso 1 1 d
H37 H 0.4742 0.6042 0.6039 0.079 Uiso 1 1 d
H38 H 0.4745 0.5314 0.5771 0.079 Uiso 1 1 d
C48 C 0.5544(12) 0.6037(11) 0.7798(4) 0.082(4) Uani 1 1 d
C49 C 0.6228(19) 0.7176(15) 0.7889(6) 0.149(10) Uani 1 1 d
H39 H 0.6609 0.7572 0.7705 0.149 Uiso 1 1 d
H40 H 0.5831 0.7451 0.7974 0.149 Uiso 1 1 d
H41 H 0.6750 0.7263 0.8050 0.149 Uiso 1 1 d
C50 C 0.5703(12) 0.5267(12) 0.7984(3) 0.082(4) Uani 1 1 d
H42 H 0.5841 0.4840 0.7839 0.082 Uiso 1 1 d
H43 H 0.6267 0.5596 0.8130 0.082 Uiso 1 1 d
H44 H 0.5082 0.4808 0.8102 0.082 Uiso 1 1 d
C51 C -0.3193(15) -0.1758(14) 0.6776(3) 0.089(5) Uani 1 1 d
C52 C -0.2472(15) -0.0832(12) 0.6955(5) 0.103(5) Uani 1 1 d
H45 H -0.2659 -0.0312 0.6946 0.103 Uiso 1 1 d
H46 H -0.1770 -0.0543 0.6868 0.103 Uiso 1 1 d
H47 H -0.2437 -0.1001 0.7176 0.103 Uiso 1 1 d
C53 C -0.3629(16) -0.2779(17) 0.6939(7) 0.144(9) Uani 1 1 d
H48 H -0.4368 -0.3175 0.6922 0.144 Uiso 1 1 d
H49 H -0.3353 -0.3196 0.6847 0.144 Uiso 1 1 d
H50 H -0.3453 -0.2709 0.7166 0.144 Uiso 1 1 d

loop_
_atom_site_aniso_label
_atom_site_aniso_U_11
_atom_site_aniso_U_22
_atom_site_aniso_U_33
_atom_site_aniso_U_23
_atom_site_aniso_U_13
_atom_site_aniso_U_12
Pt1 0.0485(2) 0.0573(2) 0.04084(17) 0.00208(16) 0.00079(16) 0.0364(2)
Pt2 0.03274(18) 0.03231(18) 0.04286(16) -0.00023(13) -0.00080(14) 0.01247(15)
Ag1 0.0529(5) 0.0742(6) 0.0560(5) -0.0005(4) 0.0131(4) 0.0395(5)
Ag2 0.0530(5) 0.0465(4) 0.0567(4) -0.0032(3) 0.0086(4) 0.0266(4)
Cl1 0.0669(18) 0.0688(19) 0.0658(16) -0.0229(13) -0.0230(13) 0.0452(16)
Cl2 0.067(2) 0.199(6) 0.089(3) 0.081(3) -0.004(2) 0.021(3)
O1 0.062(5) 0.064(6) 0.083(6) 0.007(5) 0.009(4) 0.028(5)
O2 0.049(5) 0.069(6) 0.075(6) -0.017(4) 0.008(4) 0.015(4)
O3 0.214(17) 0.161(13) 0.092(8) -0.011(8) -0.002(9) 0.141(14)
O4 0.23(2) 0.157(16) 0.119(12) -0.030(11) 0.000(13) 0.076(15)
O5 0.114(11) 0.084(9) 0.25(2) 0.018(10) 0.031(12) 0.055(8)
O6 0.256(19) 0.193(15) 0.202(16) -0.135(14) -0.167(15) 0.191(16)
O7 0.116(10) 0.113(10) 0.170(14) -0.042(10) -0.062(10) 0.048(8)
O8 0.089(11) 0.188(17) 0.195(18) -0.043(15) 0.000(11) 0.008(11)
O9 0.19(2) 0.68(7) 0.111(14) 0.09(2) 0.016(13) 0.26(3)
O10 0.150(13) 0.25(2) 0.063(7) 0.016(9) -0.015(7) 0.101(14)
O11 0.39(4) 0.057(11) 0.74(8) 0.07(2) -0.37(5) -0.035(17)
N1 0.048(5) 0.048(5) 0.036(4) -0.006(3) -0.002(3) 0.027(4)
N2 0.043(5) 0.107(9) 0.041(4) -0.013(5) -0.010(4) 0.051(6)
N3 0.049(5) 0.037(4) 0.053(4) 0.005(3) 0.002(4) 0.023(4)
N4 0.037(4) 0.040(4) 0.045(4) -0.002(3) -0.005(3) 0.016(4)
C1 0.049(6) 0.042(5) 0.043(5) 0.000(4) 0.008(4) 0.022(5)
C2 0.051(6) 0.044(6) 0.059(6) -0.001(4) 0.002(5) 0.028(5)
C3 0.043(6) 0.047(6) 0.085(8) 0.005(5) 0.005(5) 0.020(5)
C4 0.035(6) 0.065(8) 0.095(9) -0.007(7) -0.008(6) 0.023(6)
C5 0.058(7) 0.061(7) 0.066(7) 0.000(5) -0.013(5) 0.037(6)
C6 0.039(5) 0.044(5) 0.047(5) 0.001(4) -0.004(4) 0.023(4)
C7 0.041(5) 0.035(5) 0.057(6) 0.000(4) -0.006(4) 0.016(4)
C8 0.063(7) 0.060(7) 0.062(6) -0.004(5) -0.010(5) 0.039(6)
C9 0.090(10) 0.052(7) 0.062(7) -0.006(5) -0.008(6) 0.035(7)
C10 0.057(7) 0.042(6) 0.070(7) -0.006(5) 0.007(6) 0.004(5)
C11 0.038(5) 0.034(5) 0.060(6) -0.007(4) -0.004(4) 0.011(4)
C12 0.081(9) 0.090(10) 0.064(7) 0.024(6) 0.026(6) 0.072(8)
C13 0.082(9) 0.085(10) 0.090(9) 0.042(8) 0.042(7) 0.064(8)
C14 0.110(12) 0.121(13) 0.117(12) 0.080(11) 0.075(11) 0.094(12)
C15 0.21(3) 0.20(2) 0.130(17) 0.104(18) 0.089(18) 0.19(2)
C16 0.142(16) 0.20(2) 0.111(13) 0.107(16) 0.071(12) 0.142(17)
C17 0.095(11) 0.137(14) 0.057(7) 0.040(8) 0.028(7) 0.095(11)
C18 0.076(9) 0.159(17) 0.065(7) 0.028(9) 0.019(7) 0.092(11)
C19 0.077(11) 0.19(2) 0.074(9) 0.014(11) -0.009(8) 0.096(14)
C20 0.078(12) 0.26(3) 0.052(8) -0.047(13) -0.022(8) 0.095(17)
C21 0.045(7) 0.142(15) 0.056(7) -0.023(8) -0.005(6) 0.037(8)
C22 0.050(7) 0.097(11) 0.074(8) -0.038(7) -0.006(6) 0.042(7)
C23 0.027(4) 0.038(5) 0.049(5) 0.004(4) 0.005(4) 0.004(4)
C24 0.040(6) 0.058(7) 0.049(6) -0.014(5) -0.005(4) 0.010(5)
C25 0.049(6) 0.043(6) 0.072(7) -0.011(5) 0.003(5) 0.013(5)
C26 0.045(6) 0.065(8) 0.075(7) -0.040(6) -0.021(5) 0.021(6)
C27 0.039(5) 0.059(7) 0.051(6) -0.007(5) -0.008(4) 0.018(5)
C28 0.040(5) 0.043(5) 0.050(5) -0.006(4) -0.005(4) 0.022(5)
C29 0.041(5) 0.039(5) 0.058(6) 0.001(4) -0.012(4) 0.009(5)
C30 0.071(8) 0.071(8) 0.070(8) 0.000(6) -0.031(6) 0.037(7)
C31 0.087(9) 0.049(7) 0.074(8) 0.012(6) -0.030(7) 0.031(7)
C32 0.094(10) 0.026(5) 0.087(9) 0.011(5) -0.027(7) 0.014(6)
C33 0.046(6) 0.033(5) 0.075(7) 0.004(4) -0.022(5) 0.019(5)
C34 0.041(5) 0.041(5) 0.048(5) 0.004(4) 0.013(4) 0.011(4)
C35 0.041(5) 0.043(5) 0.035(4) 0.001(4) 0.004(4) 0.015(4)
C36 0.061(7) 0.051(6) 0.064(7) 0.014(5) 0.014(5) 0.035(6)
C37 0.049(6) 0.080(8) 0.048(6) 0.031(5) 0.015(5) 0.041(6)
C38 0.038(5) 0.057(7) 0.055(6) 0.007(5) 0.001(4) 0.023(5)
C39 0.029(5) 0.043(5) 0.050(5) 0.003(4) 0.001(4) 0.018(4)
C40 0.029(5) 0.042(5) 0.047(5) -0.002(4) -0.001(4) 0.006(4)
C41 0.050(6) 0.052(7) 0.059(6) -0.001(5) -0.005(5) 0.020(5)
C42 0.067(8) 0.055(7) 0.053(6) -0.006(5) -0.007(5) 0.007(6)
C43 0.074(8) 0.034(6) 0.061(7) -0.001(5) -0.004(6) 0.015(5)
C44 0.064(7) 0.031(5) 0.059(6) 0.002(4) -0.001(5) 0.015(5)
C45 0.048(6) 0.069(8) 0.050(6) -0.013(5) 0.001(4) 0.028(6)
C46 0.060(8) 0.074(9) 0.085(9) -0.010(7) 0.006(7) 0.022(7)
C47 0.104(11) 0.102(11) 0.054(7) 0.010(7) 0.013(7) 0.067(9)
C48 0.066(9) 0.049(7) 0.102(11) -0.011(7) 0.025(8) 0.007(7)
C49 0.14(2) 0.071(12) 0.16(2) -0.054(12) 0.006(15) -0.007(12)
C50 0.073(9) 0.082(10) 0.057(7) -0.004(7) 0.000(6) 0.014(8)
C51 0.127(14) 0.105(12) 0.047(7) 0.004(7) 0.025(8) 0.067(11)
C52 0.103(13) 0.064(9) 0.136(14) -0.014(10) 0.010(11) 0.038(9)
C53 0.093(14) 0.102(15) 0.21(3) 0.056(16) -0.007(16) 0.030(12)

loop_
_atom_type_symbol
_atom_type_description
_atom_type_scat_dispersion_real
_atom_type_scat_dispersion_imag
_atom_type_scat_source
Pt Pt -1.7033 8.3905 'International Tables Vol C Tables 4.2.6.8 and 6.1.1.4'
Ag Ag -0.8971 1.1015 'International Tables Vol C Tables 4.2.6.8 and 6.1.1.4'
Cl Cl 0.1484 0.1585 'International Tables Vol C Tables 4.2.6.8 and 6.1.1.4'
O O 0.0106 0.0060 'International Tables Vol C Tables 4.2.6.8 and 6.1.1.4'
N N 0.0061 0.0033 'International Tables Vol C Tables 4.2.6.8 and 6.1.1.4'
C C 0.0033 0.0016 'International Tables Vol C Tables 4.2.6.8 and 6.1.1.4'
H H 0.0000 0.0000 'International Tables Vol C Tables 4.2.6.8 and 6.1.1.4'

loop_
_geom_angle_atom_site_label_1
_geom_angle_atom_site_label_2
_geom_angle_atom_site_label_3
_geom_angle
_geom_angle_site_symmetry_1
_geom_angle_site_symmetry_3
C12 Pt1 C1 103.6(5) . .
C12 Pt1 N1 169.4(4) . .
C1 Pt1 N1 79.9(4) . .
C12 Pt1 N2 79.1(5) . .
C1 Pt1 N2 165.2(3) . .
N1 Pt1 N2 100.1(4) . .
C12 Pt1 Ag2 85.1(4) . .
C1 Pt1 Ag2 57.8(3) . .
N1 Pt1 Ag2 88.5(2) . .
N2 Pt1 Ag2 136.9(2) . .
C12 Pt1 Ag1 55.9(3) . .
C1 Pt1 Ag1 80.4(3) . .
N1 Pt1 Ag1 134.7(2) . .
N2 Pt1 Ag1 89.6(3) . .
Ag2 Pt1 Ag1 113.89(3) . .
C23 Pt2 C34 101.9(4) . .
C23 Pt2 N3 80.2(4) . .
C34 Pt2 N3 168.9(4) . .
C23 Pt2 N4 166.4(4) . .
C34 Pt2 N4 79.6(4) . .
N3 Pt2 N4 100.9(3) . .
C23 Pt2 Ag1 78.8(3) . 6
C34 Pt2 Ag1 72.9(3) . 6
N3 Pt2 Ag1 118.2(2) . 6
N4 Pt2 Ag1 88.8(2) . 6
C23 Pt2 Ag2 91.1(3) . .
C34 Pt2 Ag2 61.0(3) . .
N3 Pt2 Ag2 108.2(2) . .
N4 Pt2 Ag2 101.3(2) . .
Ag1 Pt2 Ag2 129.51(3) 6 .
C12 Ag1 O1 109.9(4) . .
C12 Ag1 Pt2 165.9(4) . 5_554
O1 Ag1 Pt2 81.5(2) . 5_554
C12 Ag1 Pt1 44.2(3) . .
O1 Ag1 Pt1 132.7(2) . .
Pt2 Ag1 Pt1 132.96(4) 5_554 .
O2 Ag2 C1 106.2(3) . .
O2 Ag2 C34 95.0(3) . .
C1 Ag2 C34 145.4(3) . .
O2 Ag2 C35 119.9(3) . .
C1 Ag2 C35 115.1(3) . .
C34 Ag2 C35 31.2(3) . .
O2 Ag2 Pt2 85.6(2) . .
C1 Ag2 Pt2 160.4(3) . .
C34 Ag2 Pt2 44.5(3) . .
C35 Ag2 Pt2 69.6(2) . .
O2 Ag2 Pt1 139.7(2) . .
C1 Ag2 Pt1 45.7(3) . .
C34 Ag2 Pt1 124.4(2) . .
C35 Ag2 Pt1 100.0(2) . .
Pt2 Ag2 Pt1 115.62(3) . .
O6 Cl1 O5 114.0(12) . .
O6 Cl1 O7 113.8(9) . .
O5 Cl1 O7 115.6(10) . .
O6 Cl1 O4 107.4(12) . .
O5 Cl1 O4 98.4(12) . .
O7 Cl1 O4 105.7(11) . .
O11 Cl2 O8 120(2) . .
O11 Cl2 O10 106.4(17) . .
O8 Cl2 O10 121.1(13) . .
O11 Cl2 O9 93(3) . .
O8 Cl2 O9 100.3(14) . .
O10 Cl2 O9 112.4(12) . .
C45 O1 Ag1 136.1(8) . .
C48 O2 Ag2 129.2(10) . .
C11 N1 C7 119.6(9) . .
C11 N1 Pt1 125.9(7) . .
C7 N1 Pt1 114.5(6) . .
C22 N2 C18 120.3(13) . .
C22 N2 Pt1 126.0(9) . .
C18 N2 Pt1 112.7(11) . .
C33 N3 C29 120.0(9) . .
C33 N3 Pt2 124.8(7) . .
C29 N3 Pt2 115.1(7) . .
C40 N4 C44 118.4(9) . .
C40 N4 Pt2 116.5(7) . .
C44 N4 Pt2 124.9(7) . .
C6 C1 C2 117.4(10) . .
C6 C1 Pt1 113.1(7) . .
C2 C1 Pt1 128.7(8) . .
C6 C1 Ag2 104.8(6) . .
C2 C1 Ag2 98.4(6) . .
Pt1 C1 Ag2 76.5(3) . .
C3 C2 C1 122.0(10) . .
C2 C3 C4 118.5(11) . .
C5 C4 C3 121.9(11) . .
C4 C5 C6 119.6(11) . .
C1 C6 C5 120.5(10) . .
C1 C6 C7 117.8(9) . .
C5 C6 C7 121.7(9) . .
N1 C7 C8 121.9(10) . .
N1 C7 C6 114.2(8) . .
C8 C7 C6 123.9(10) . .
C7 C8 C9 118.6(11) . .
C10 C9 C8 118.2(11) . .
C9 C10 C11 120.2(10) . .
N1 C11 C10 121.1(10) . .
C17 C12 C13 115.6(12) . .
C17 C12 Pt1 115.2(11) . .
C13 C12 Pt1 128.3(10) . .
C17 C12 Ag1 101.2(8) . .
C13 C12 Ag1 99.2(8) . .
Pt1 C12 Ag1 79.9(4) . .
C14 C13 C12 124.1(17) . .
C13 C14 C15 119(2) . .
C14 C15 C16 120.5(14) . .
C17 C16 C15 118(2) . .
C12 C17 C16 122.1(19) . .
C12 C17 C18 115.3(11) . .
C16 C17 C18 122.5(17) . .
N2 C18 C17 117.4(14) . .
N2 C18 C19 117.2(18) . .
C17 C18 C19 125.4(15) . .
C20 C19 C18 120.4(16) . .
C21 C20 C19 119.7(14) . .
C20 C21 C22 115.0(18) . .
N2 C22 C21 127.0(15) . .
C24 C23 C28 115.8(9) . .
C24 C23 Pt2 130.0(8) . .
C28 C23 Pt2 113.9(7) . .
C25 C24 C23 122.3(11) . .
C26 C25 C24 121.2(11) . .
C25 C26 C27 121.1(10) . .
C28 C27 C26 116.2(10) . .
C27 C28 C23 123.3(9) . .
C27 C28 C29 119.5(9) . .
C23 C28 C29 117.2(9) . .
N3 C29 C30 119.4(10) . .
N3 C29 C28 113.2(9) . .
C30 C29 C28 127.4(10) . .
C31 C30 C29 120.1(10) . .
C30 C31 C32 119.9(10) . .
C31 C32 C33 118.4(10) . .
N3 C33 C32 121.4(9) . .
C35 C34 C39 115.3(9) . .
C35 C34 Pt2 130.3(7) . .
C39 C34 Pt2 113.6(7) . .
C35 C34 Ag2 81.0(6) . .
C39 C34 Ag2 109.9(6) . .
Pt2 C34 Ag2 74.6(3) . .
C36 C35 C34 121.4(10) . .
C36 C35 Ag2 120.5(7) . .
C34 C35 Ag2 67.8(5) . .
C35 C36 C37 122.3(10) . .
C38 C37 C36 119.0(9) . .
C37 C38 C39 121.5(10) . .
C38 C39 C34 120.4(9) . .
C38 C39 C40 123.0(9) . .
C34 C39 C40 116.6(8) . .
N4 C40 C41 121.1(10) . .
N4 C40 C39 113.5(8) . .
C41 C40 C39 125.4(10) . .
C42 C41 C40 121.6(11) . .
C41 C42 C43 117.8(11) . .
C44 C43 C42 117.8(11) . .
N4 C44 C43 122.6(10) . .
O1 C45 C47 121.2(12) . .
O1 C45 C46 119.7(12) . .
C47 C45 C46 119.1(13) . .
O2 C48 C50 122.5(13) . .
O2 C48 C49 120.8(19) . .
C50 C48 C49 116.5(18) . .
O3 C51 C52 120.5(18) . .
O3 C51 C53 121(2) . .
C52 C51 C53 118.0(17) . .

loop_
_geom_bond_atom_site_label_1
_geom_bond_atom_site_label_2
_geom_bond_distance
_geom_bond_site_symmetry_2
Pt1 C12 1.990(11) .
Pt1 C1 2.062(11) .
Pt1 N1 2.111(8) .
Pt1 N2 2.136(9) .
Pt1 Ag2 2.8004(9) .
Pt1 Ag1 2.8121(9) .
Pt2 C23 2.020(9) .
Pt2 C34 2.032(11) .
Pt2 N3 2.113(8) .
Pt2 N4 2.128(8) .
Pt2 Ag1 2.6781(9) 6
Pt2 Ag2 2.7959(9) .
Ag1 C12 2.364(10) .
Ag1 O1 2.419(9) .
Ag1 Pt2 2.6781(9) 5_554
Ag2 O2 2.373(9) .
Ag2 C1 2.437(9) .
Ag2 C34 2.536(9) .
Ag2 C35 2.705(9) .
Cl1 O6 1.297(13) .
Cl1 O5 1.379(14) .
Cl1 O7 1.401(13) .
Cl1 O4 1.467(18) .
Cl2 O11 1.214(18) .
Cl2 O8 1.305(16) .
Cl2 O10 1.412(14) .
Cl2 O9 1.47(3) .
O1 C45 1.208(15) .
O2 C48 1.212(19) .
O3 C51 1.176(19) .
N1 C11 1.332(13) .
N1 C7 1.364(12) .
N2 C22 1.272(18) .
N2 C18 1.311(18) .
N3 C33 1.331(13) .
N3 C29 1.351(13) .
N4 C40 1.333(13) .
N4 C44 1.337(13) .
C1 C6 1.393(14) .
C1 C2 1.401(15) .
C2 C3 1.379(16) .
C3 C4 1.380(18) .
C4 C5 1.352(18) .
C5 C6 1.402(15) .
C6 C7 1.470(14) .
C7 C8 1.373(15) .
C8 C9 1.418(19) .
C9 C10 1.38(2) .
C10 C11 1.396(17) .
C12 C17 1.40(2) .
C12 C13 1.43(2) .
C13 C14 1.362(18) .
C14 C15 1.37(3) .
C15 C16 1.43(4) .
C16 C17 1.410(19) .
C17 C18 1.42(3) .
C18 C19 1.46(2) .
C19 C20 1.37(3) .
C20 C21 1.36(3) .
C21 C22 1.402(17) .
C23 C24 1.384(15) .
C23 C28 1.407(14) .
C24 C25 1.362(15) .
C25 C26 1.348(18) .
C26 C27 1.410(18) .
C27 C28 1.402(14) .
C28 C29 1.488(14) .
C29 C30 1.406(16) .
C30 C31 1.352(18) .
C31 C32 1.376(17) .
C32 C33 1.404(15) .
C34 C35 1.417(14) .
C34 C39 1.444(14) .
C35 C36 1.372(15) .
C36 C37 1.381(19) .
C37 C38 1.348(17) .
C38 C39 1.413(14) .
C39 C40 1.486(14) .
C40 C41 1.359(15) .
C41 C42 1.341(18) .
C42 C43 1.404(18) .
C43 C44 1.371(16) .
C45 C47 1.474(18) .
C45 C46 1.488(18) .
C48 C50 1.49(2) .
C48 C49 1.52(2) .
C51 C52 1.45(2) .
C51 C53 1.48(3) .
